data_7101361
loop_
_publ_author_name
'Xiao-Ning Cheng'
'Wei-Xiong Zhang'
'Yan-Zhen Zheng'
'Xiao-Ming Chen'

_publ_section_title
;
The slow magnetic relaxation observed in a mixed
carboxylate/hydroxide-bridged compound
[Co2Na(4-cpa)2(mu3-OH)(H2O)] featuring spin
frustrated magnetic delta-chains
;
_journal_issue 34
_journal_name_full 'Chemical Communications'
_journal_paper_doi 10.1039/b606765d
_journal_year 2006
_chemical_formula_sum 'C18 H15 Co2 Na O12'
_chemical_formula_weight 564.15
_chemical_name_systematic
;
?
;
_space_group_IT_number 14
_symmetry_cell_setting monoclinic
_symmetry_space_group_name_Hall '-P 2yn'
_symmetry_space_group_name_H-M 'P 1 21/n 1'
_atom_sites_solution_hydrogens geom
_atom_sites_solution_primary direct
_atom_sites_solution_secondary difmap
_audit_creation_method SHELXL-97
_cell_angle_alpha 90.00
_cell_angle_beta 99.6730(10)
_cell_angle_gamma 90.00
_cell_formula_units_Z 4
_cell_length_a 8.5377(6)
_cell_length_b 10.0981(7)
_cell_length_c 22.0819(15)
_cell_measurement_temperature 293(2)
_cell_volume 1876.7(2)
_computing_cell_refinement SAINT
_computing_data_collection SMART
_computing_data_reduction SAINT
_computing_structure_refinement 'SHELXL-97 (Sheldrick, 1997)'
_computing_structure_solution 'SHELXS-97 (Sheldrick, 1990)'
_diffrn_ambient_temperature 293(2)
_diffrn_measured_fraction_theta_full 0.981
_diffrn_measured_fraction_theta_max 0.981
_diffrn_measurement_device_type CCD
_diffrn_measurement_method '/w scan'
_diffrn_radiation_monochromator graphite
_diffrn_radiation_source 'fine-focus sealed tube'
_diffrn_radiation_type MoK\a
_diffrn_radiation_wavelength 0.71073
_diffrn_reflns_av_R_equivalents 0.0247
_diffrn_reflns_av_sigmaI/netI 0.0234
_diffrn_reflns_limit_h_max 10
_diffrn_reflns_limit_h_min -10
_diffrn_reflns_limit_k_max 12
_diffrn_reflns_limit_k_min -12
_diffrn_reflns_limit_l_max 27
_diffrn_reflns_limit_l_min -27
_diffrn_reflns_number 14736
_diffrn_reflns_theta_full 27.00
_diffrn_reflns_theta_max 27.00
_diffrn_reflns_theta_min 2.22
_exptl_absorpt_coefficient_mu 1.863
_exptl_absorpt_correction_T_max 0.8806
_exptl_absorpt_correction_T_min 0.7303
_exptl_absorpt_correction_type multi-scan
_exptl_absorpt_process_details SADABS
_exptl_crystal_colour pink
_exptl_crystal_density_diffrn 1.997
_exptl_crystal_density_method 'not measured'
_exptl_crystal_description block
_exptl_crystal_F_000 1136
_exptl_crystal_size_max 0.18
_exptl_crystal_size_mid 0.10
_exptl_crystal_size_min 0.07
_refine_diff_density_max 0.717
_refine_diff_density_min -0.386
_refine_diff_density_rms 0.092
_refine_ls_extinction_method none
_refine_ls_goodness_of_fit_ref 1.054
_refine_ls_hydrogen_treatment mixed
_refine_ls_matrix_type full
_refine_ls_number_parameters 309
_refine_ls_number_reflns 4015
_refine_ls_number_restraints 0
_refine_ls_restrained_S_all 1.054
_refine_ls_R_factor_all 0.0355
_refine_ls_R_factor_gt 0.0317
_refine_ls_shift/su_max 0.000
_refine_ls_shift/su_mean 0.000
_refine_ls_structure_factor_coef Fsqd
_refine_ls_weighting_details 'calc w=1/[\s^2^(Fo^2^)+(0.0434P)^2^+1.2448P] where P=(Fo^2^+2Fc^2^)/3'
_refine_ls_weighting_scheme calc
_refine_ls_wR_factor_gt 0.0785
_refine_ls_wR_factor_ref 0.0810
_reflns_number_gt 3635
_reflns_number_total 4015
_reflns_threshold_expression >2sigma(I)
_cod_data_source_file b606765d.txt
_cod_original_sg_symbol_H-M P2(1)/n
_cod_database_code 7101361

loop_
_symmetry_equiv_pos_as_xyz
'x, y, z'
'-x+1/2, y+1/2, -z+1/2'
'-x, -y, -z'
'x-1/2, -y-1/2, z-1/2'

loop_
_atom_site_label
_atom_site_type_symbol
_atom_site_fract_x
_atom_site_fract_y
_atom_site_fract_z
_atom_site_U_iso_or_equiv
_atom_site_adp_type
_atom_site_occupancy
_atom_site_symmetry_multiplicity
_atom_site_calc_flag
_atom_site_refinement_flags
Co1 Co 0.24851(3) 0.78023(3) 0.007893(12) 0.01620(9) Uani 1 1 d .
Co2 Co 0.5000 1.0000 0.0000 0.01650(11) Uani 1 2 d S
Co3 Co 0.0000 1.0000 0.0000 0.01742(11) Uani 1 2 d S
O1 O 1.00447(17) 1.30029(14) 0.46516(7) 0.0207(3) Uani 1 1 d .
O1W O 0.2622(2) 0.56975(16) 0.02043(8) 0.0245(3) Uani 1 1 d .
O2 O 0.94295(18) 1.10534(16) 0.42027(8) 0.0277(4) Uani 1 1 d .
O3 O 0.65322(17) 1.18149(15) 0.36859(7) 0.0220(3) Uani 1 1 d .
O4 O 0.54744(17) 1.06810(15) 0.08682(6) 0.0230(3) Uani 1 1 d .
O5 O 0.71491(18) 1.23867(15) 0.08530(7) 0.0231(3) Uani 1 1 d .
O6 O 0.00474(17) 0.78856(15) -0.02394(7) 0.0211(3) Uani 1 1 d .
O7 O -0.02651(18) 0.59462(17) -0.07292(8) 0.0325(4) Uani 1 1 d .
O8 O -0.33297(17) 0.64431(16) -0.12097(7) 0.0231(3) Uani 1 1 d .
O9 O -0.45419(17) 0.53830(16) -0.40687(7) 0.0228(3) Uani 1 1 d .
O10 O -0.27692(19) 0.70350(16) -0.40176(7) 0.0276(4) Uani 1 1 d .
O13 O 0.24842(15) 0.98649(16) 0.00053(7) 0.0243(4) Uani 1 1 d .
H13 H 0.2679 0.9940 0.0454 0.029 Uiso 1 1 calc R
C1 C 0.9116(2) 1.2212(2) 0.43171(9) 0.0183(4) Uani 1 1 d .
C2 C 0.7480(2) 1.2757(2) 0.40651(9) 0.0217(4) Uani 1 1 d .
H2A H 0.6948 1.3001 0.4404 0.026 Uiso 1 1 calc R
H2B H 0.7590 1.3549 0.3828 0.026 Uiso 1 1 calc R
C3 C 0.6646(2) 1.1769(2) 0.30735(9) 0.0197(4) Uani 1 1 d .
C4 C 0.7754(2) 1.2466(2) 0.28024(10) 0.0234(5) Uani 1 1 d .
H4A H 0.8533 1.2973 0.3042 0.028 Uiso 1 1 calc R
C5 C 0.7681(2) 1.2396(2) 0.21730(10) 0.0228(5) Uani 1 1 d .
H5A H 0.8407 1.2872 0.1990 0.027 Uiso 1 1 calc R
C6 C 0.6543(2) 1.1625(2) 0.18090(9) 0.0191(4) Uani 1 1 d .
C7 C 0.5498(2) 1.0880(2) 0.20989(10) 0.0228(4) Uani 1 1 d .
H7A H 0.4764 1.0325 0.1865 0.027 Uiso 1 1 calc R
C8 C 0.5540(2) 1.0953(2) 0.27210(10) 0.0225(4) Uani 1 1 d .
H8A H 0.4831 1.0459 0.2906 0.027 Uiso 1 1 calc R
C9 C 0.6384(2) 1.1571(2) 0.11267(9) 0.0183(4) Uani 1 1 d .
C10 C -0.0756(2) 0.7038(2) -0.05951(9) 0.0193(4) Uani 1 1 d .
C11 C -0.2456(2) 0.7443(2) -0.08470(10) 0.0224(5) Uani 1 1 d .
H11A H -0.2995 0.7659 -0.0506 0.027 Uiso 1 1 calc R
H11B H -0.2440 0.8235 -0.1094 0.027 Uiso 1 1 calc R
C12 C -0.3229(2) 0.6367(2) -0.18192(9) 0.0192(4) Uani 1 1 d .
C13 C -0.2189(2) 0.7108(2) -0.21075(10) 0.0238(5) Uani 1 1 d .
H13A H -0.1428 0.7648 -0.1878 0.029 Uiso 1 1 calc R
C14 C -0.2300(2) 0.7031(2) -0.27398(10) 0.0233(5) Uani 1 1 d .
H14A H -0.1618 0.7536 -0.2933 0.028 Uiso 1 1 calc R
C15 C -0.3411(2) 0.6216(2) -0.30914(9) 0.0197(4) Uani 1 1 d .
C16 C -0.4392(2) 0.5439(2) -0.27901(10) 0.0220(4) Uani 1 1 d .
H16A H -0.5117 0.4864 -0.3016 0.026 Uiso 1 1 calc R
C17 C -0.4304(2) 0.5511(2) -0.21630(10) 0.0231(4) Uani 1 1 d .
H17A H -0.4964 0.4985 -0.1969 0.028 Uiso 1 1 calc R
C18 C -0.3592(2) 0.6215(2) -0.37773(9) 0.0201(4) Uani 1 1 d .
Na1 Na 0.72522(11) 0.96226(9) 0.41283(4) 0.0295(2) Uani 1 1 d .
H1W H 0.195(4) 0.535(4) 0.0398(16) 0.070(12) Uiso 1 1 d .
H2W H 0.343(4) 0.565(3) 0.0442(15) 0.047(9) Uiso 1 1 d .

loop_
_atom_site_aniso_label
_atom_site_aniso_U_11
_atom_site_aniso_U_22
_atom_site_aniso_U_33
_atom_site_aniso_U_23
_atom_site_aniso_U_13
_atom_site_aniso_U_12
Co1 0.01572(15) 0.01601(16) 0.01664(15) -0.00030(10) 0.00202(10) 0.00061(10)
Co2 0.01630(19) 0.0168(2) 0.0156(2) -0.00066(15) 0.00040(15) -0.00125(14)
Co3 0.01500(19) 0.0185(2) 0.0180(2) 0.00128(15) 0.00040(15) 0.00176(14)
O1 0.0169(7) 0.0199(7) 0.0241(8) -0.0043(6) 0.0000(6) -0.0006(6)
O1W 0.0213(8) 0.0222(8) 0.0285(9) 0.0039(7) 0.0002(7) 0.0001(6)
O2 0.0214(8) 0.0217(8) 0.0379(9) -0.0061(7) -0.0012(7) 0.0010(6)
O3 0.0207(7) 0.0283(8) 0.0162(7) -0.0020(6) 0.0005(6) -0.0027(6)
O4 0.0252(8) 0.0276(8) 0.0165(7) -0.0050(6) 0.0039(6) -0.0050(6)
O5 0.0269(8) 0.0239(8) 0.0193(8) -0.0012(6) 0.0062(6) -0.0037(6)
O6 0.0177(7) 0.0204(7) 0.0237(8) -0.0025(6) -0.0003(6) 0.0005(6)
O7 0.0234(8) 0.0255(9) 0.0464(10) -0.0105(8) -0.0008(7) 0.0043(7)
O8 0.0220(7) 0.0313(9) 0.0154(7) -0.0023(6) 0.0011(6) -0.0046(6)
O9 0.0238(8) 0.0274(8) 0.0168(7) -0.0040(6) 0.0025(6) -0.0049(6)
O10 0.0342(9) 0.0307(9) 0.0187(8) -0.0024(7) 0.0068(6) -0.0081(7)
O13 0.0205(8) 0.0189(8) 0.0358(10) 0.0019(6) 0.0116(7) 0.0017(6)
C1 0.0178(9) 0.0209(10) 0.0166(10) 0.0007(8) 0.0041(8) -0.0009(8)
C2 0.0209(10) 0.0266(11) 0.0159(10) -0.0043(8) -0.0015(8) 0.0020(8)
C3 0.0196(10) 0.0218(11) 0.0170(10) 0.0007(8) 0.0009(8) 0.0036(8)
C4 0.0197(10) 0.0266(11) 0.0226(11) -0.0042(9) 0.0001(8) -0.0063(9)
C5 0.0201(10) 0.0269(11) 0.0221(11) 0.0005(9) 0.0052(8) -0.0047(9)
C6 0.0195(10) 0.0200(10) 0.0175(10) -0.0028(8) 0.0021(8) 0.0013(8)
C7 0.0217(10) 0.0238(11) 0.0218(11) -0.0035(9) 0.0004(8) -0.0055(9)
C8 0.0220(10) 0.0244(11) 0.0213(11) 0.0000(9) 0.0040(8) -0.0048(9)
C9 0.0159(9) 0.0187(10) 0.0200(10) -0.0016(8) 0.0021(8) 0.0037(8)
C10 0.0174(10) 0.0225(11) 0.0178(10) -0.0003(8) 0.0021(8) 0.0000(8)
C11 0.0198(10) 0.0294(12) 0.0173(10) -0.0050(9) 0.0012(8) 0.0020(9)
C12 0.0173(9) 0.0236(11) 0.0162(10) 0.0009(8) 0.0012(7) 0.0029(8)
C13 0.0187(10) 0.0291(12) 0.0230(11) -0.0042(9) 0.0016(8) -0.0060(9)
C14 0.0208(10) 0.0285(12) 0.0212(11) -0.0006(9) 0.0048(8) -0.0037(9)
C15 0.0203(10) 0.0201(10) 0.0193(10) -0.0022(8) 0.0049(8) 0.0012(8)
C16 0.0226(10) 0.0217(11) 0.0205(11) -0.0041(8) 0.0006(8) -0.0058(9)
C17 0.0221(10) 0.0253(11) 0.0222(11) 0.0011(9) 0.0047(8) -0.0058(9)
C18 0.0183(10) 0.0219(11) 0.0200(10) -0.0009(8) 0.0031(8) 0.0046(8)
Na1 0.0301(5) 0.0233(5) 0.0344(5) 0.0048(4) 0.0029(4) -0.0048(4)

loop_
_atom_type_symbol
_atom_type_description
_atom_type_scat_dispersion_real
_atom_type_scat_dispersion_imag
_atom_type_scat_source
C C 0.0033 0.0016 'International Tables Vol C Tables 4.2.6.8 and 6.1.1.4'
H H 0.0000 0.0000 'International Tables Vol C Tables 4.2.6.8 and 6.1.1.4'
O O 0.0106 0.0060 'International Tables Vol C Tables 4.2.6.8 and 6.1.1.4'
Co Co 0.3494 0.9721 'International Tables Vol C Tables 4.2.6.8 and 6.1.1.4'
Na Na 0.0362 0.0249 'International Tables Vol C Tables 4.2.6.8 and 6.1.1.4'

loop_
_geom_angle_atom_site_label_1
_geom_angle_atom_site_label_2
_geom_angle_atom_site_label_3
_geom_angle
_geom_angle_site_symmetry_1
_geom_angle_site_symmetry_3
O10 Co1 O6 93.55(6) 4_676 .
O10 Co1 O13 89.84(6) 4_676 .
O6 Co1 O13 86.92(5) . .
O10 Co1 O1 88.98(6) 4_676 2_645
O6 Co1 O1 171.55(6) . 2_645
O13 Co1 O1 85.02(5) . 2_645
O10 Co1 O5 177.66(6) 4_676 3_675
O6 Co1 O5 88.75(6) . 3_675
O13 Co1 O5 90.70(6) . 3_675
O1 Co1 O5 88.81(6) 2_645 3_675
O10 Co1 O1W 88.06(7) 4_676 .
O6 Co1 O1W 96.50(6) . .
O13 Co1 O1W 176.09(6) . .
O1 Co1 O1W 91.65(6) 2_645 .
O5 Co1 O1W 91.27(6) 3_675 .
O10 Co1 Na1 133.85(5) 4_676 4_575
O6 Co1 Na1 82.04(4) . 4_575
O13 Co1 Na1 135.27(5) . 4_575
O1 Co1 Na1 101.97(4) 2_645 4_575
O5 Co1 Na1 46.09(4) 3_675 4_575
O1W Co1 Na1 47.48(5) . 4_575
O4 Co2 O4 180.0 . 3_675
O4 Co2 O13 93.31(6) . .
O4 Co2 O13 86.69(6) 3_675 .
O4 Co2 O13 86.69(6) . 3_675
O4 Co2 O13 93.31(6) 3_675 3_675
O13 Co2 O13 180.00(8) . 3_675
O4 Co2 O1 89.57(6) . 2_645
O4 Co2 O1 90.43(6) 3_675 2_645
O13 Co2 O1 82.05(6) . 2_645
O13 Co2 O1 97.95(6) 3_675 2_645
O4 Co2 O1 90.43(6) . 4_585
O4 Co2 O1 89.57(6) 3_675 4_585
O13 Co2 O1 97.95(6) . 4_585
O13 Co2 O1 82.05(6) 3_675 4_585
O1 Co2 O1 180.0 2_645 4_585
O9 Co3 O9 180.00(9) 4_676 2_454
O9 Co3 O13 92.26(6) 4_676 3_575
O9 Co3 O13 87.74(6) 2_454 3_575
O9 Co3 O13 87.74(6) 4_676 .
O9 Co3 O13 92.26(6) 2_454 .
O13 Co3 O13 180.0 3_575 .
O9 Co3 O6 87.17(6) 4_676 3_575
O9 Co3 O6 92.83(6) 2_454 3_575
O13 Co3 O6 83.13(6) 3_575 3_575
O13 Co3 O6 96.87(6) . 3_575
O9 Co3 O6 92.83(6) 4_676 .
O9 Co3 O6 87.17(6) 2_454 .
O13 Co3 O6 96.87(6) 3_575 .
O13 Co3 O6 83.13(6) . .
O6 Co3 O6 180.0 3_575 .
C1 O1 Co1 127.03(13) . 2_655
C1 O1 Co2 138.29(13) . 2_655
Co1 O1 Co2 93.78(6) 2_655 2_655
Co1 O1W Na1 90.61(7) . 4_575
C1 O2 Na1 113.73(13) . .
C3 O3 C2 118.30(16) . .
C3 O3 Na1 107.88(12) . .
C2 O3 Na1 106.76(12) . .
C9 O4 Co2 133.26(14) . .
C9 O5 Co1 124.82(13) . 3_675
C9 O5 Na1 139.15(14) . 2_655
Co1 O5 Na1 92.10(6) 3_675 2_655
C10 O6 Co1 125.57(13) . .
C10 O6 Co3 140.01(13) . .
Co1 O6 Co3 90.90(6) . .
C10 O7 Na1 128.32(15) . 4_575
C12 O8 C11 118.83(16) . .
C18 O9 Co3 128.95(14) . 2_444
C18 O10 Co1 128.36(14) . 4_575
Co1 O13 Co3 92.97(6) . .
Co1 O13 Co2 94.37(6) . .
Co3 O13 Co2 172.66(9) . .
O2 C1 O1 125.32(19) . .
O2 C1 C2 119.06(19) . .
O1 C1 C2 115.58(18) . .
O2 C1 Na1 44.51(10) . .
O1 C1 Na1 151.33(14) . .
C2 C1 Na1 80.42(12) . .
O3 C2 C1 111.73(17) . .
O3 C3 C8 114.70(18) . .
O3 C3 C4 124.90(19) . .
C8 C3 C4 120.4(2) . .
C5 C4 C3 119.1(2) . .
C4 C5 C6 121.3(2) . .
C5 C6 C7 118.24(19) . .
C5 C6 C9 122.74(19) . .
C7 C6 C9 119.02(18) . .
C8 C7 C6 121.20(19) . .
C7 C8 C3 119.6(2) . .
O4 C9 O5 125.16(19) . .
O4 C9 C6 115.38(18) . .
O5 C9 C6 119.47(18) . .
O7 C10 O6 125.21(19) . .
O7 C10 C11 119.65(19) . .
O6 C10 C11 115.13(18) . .
O8 C11 C10 113.19(17) . .
O8 C12 C17 115.38(18) . .
O8 C12 C13 124.76(19) . .
C17 C12 C13 119.82(19) . .
C14 C13 C12 119.2(2) . .
C13 C14 C15 121.4(2) . .
C14 C15 C16 118.35(19) . .
C14 C15 C18 120.68(19) . .
C16 C15 C18 120.93(19) . .
C17 C16 C15 120.9(2) . .
C16 C17 C12 120.1(2) . .
O10 C18 O9 125.27(19) . .
O10 C18 C15 117.13(19) . .
O9 C18 C15 117.59(18) . .
O7 Na1 O5 87.85(6) 4_676 2_645
O7 Na1 O2 153.65(7) 4_676 .
O5 Na1 O2 115.54(7) 2_645 .
O7 Na1 O1W 78.35(7) 4_676 4_676
O5 Na1 O1W 81.78(6) 2_645 4_676
O2 Na1 O1W 92.50(6) . 4_676
O7 Na1 O3 95.88(6) 4_676 .
O5 Na1 O3 157.90(7) 2_645 .
O2 Na1 O3 67.29(6) . .
O1W Na1 O3 120.32(7) 4_676 .
O7 Na1 C1 132.35(7) 4_676 .
O5 Na1 C1 136.46(7) 2_645 .
O2 Na1 C1 21.76(5) . .
O1W Na1 C1 90.08(6) 4_676 .
O3 Na1 C1 51.10(5) . .
O7 Na1 Co1 71.10(5) 4_676 4_676
O5 Na1 Co1 41.81(4) 2_645 4_676
O2 Na1 Co1 117.67(5) . 4_676
O1W Na1 Co1 41.91(4) 4_676 4_676
O3 Na1 Co1 158.70(5) . 4_676
C1 Na1 Co1 126.20(5) . 4_676

loop_
_geom_bond_atom_site_label_1
_geom_bond_atom_site_label_2
_geom_bond_distance
_geom_bond_site_symmetry_2
Co1 O10 2.0494(15) 4_676
Co1 O6 2.0835(15) .
Co1 O13 2.0891(16) .
Co1 O1 2.1027(14) 2_645
Co1 O5 2.1413(15) 3_675
Co1 O1W 2.1441(16) .
Co1 Na1 3.2098(9) 4_575
Co2 O4 2.0127(14) .
Co2 O4 2.0127(14) 3_675
Co2 O13 2.1542(13) .
Co2 O13 2.1542(13) 3_675
Co2 O1 2.1611(14) 2_645
Co2 O1 2.1611(14) 4_585
Co3 O9 2.0642(15) 4_676
Co3 O9 2.0642(15) 2_454
Co3 O13 2.1234(13) 3_575
Co3 O13 2.1234(13) .
Co3 O6 2.2016(15) 3_575
Co3 O6 2.2016(15) .
O1 C1 1.271(2) .
O1 Co1 2.1027(14) 2_655
O1 Co2 2.1611(14) 2_655
O1W Na1 2.366(2) 4_575
O2 C1 1.236(3) .
O2 Na1 2.3382(18) .
O3 C3 1.373(3) .
O3 C2 1.426(2) .
O3 Na1 2.4558(18) .
O4 C9 1.260(2) .
O5 C9 1.266(3) .
O5 Co1 2.1413(15) 3_675
O5 Na1 2.3139(18) 2_655
O6 C10 1.280(3) .
O7 C10 1.233(3) .
O7 Na1 2.2968(18) 4_575
O8 C12 1.365(2) .
O8 C11 1.420(3) .
O9 C18 1.266(3) .
O9 Co3 2.0642(15) 2_444
O10 C18 1.259(3) .
O10 Co1 2.0494(15) 4_575
C1 C2 1.517(3) .
C1 Na1 3.053(2) .
C3 C8 1.389(3) .
C3 C4 1.392(3) .
C4 C5 1.383(3) .
C5 C6 1.390(3) .
C6 C7 1.401(3) .
C6 C9 1.491(3) .
C7 C8 1.370(3) .
C10 C11 1.521(3) .
C12 C17 1.390(3) .
C12 C13 1.395(3) .
C13 C14 1.386(3) .
C14 C15 1.390(3) .
C15 C16 1.396(3) .
C15 C18 1.497(3) .
C16 C17 1.376(3) .
Na1 O7 2.2968(18) 4_676
Na1 O5 2.3139(18) 2_645
Na1 O1W 2.366(2) 4_676
Na1 Co1 3.2098(9) 4_676
